data_2225772
loop_
_publ_author_name
'Rivera, Augusto'
'Mejia-Camacho, Alexander'
'R\'ios-Motta, Jaime'
'Du\<sek, Michal'
'Fejfarov\'a, Karla'

_publ_section_title
;
 1,3-Bis(ethoxymethyl)-1<i>H</i>-benzimidazole-2(3<i>H</i>)-thione
;
_journal_coeditor_code BT5233
_journal_issue 5
_journal_name_full 'Acta Crystallographica Section E'
_journal_page_first o1135
_journal_page_last o1136
_journal_paper_doi 10.1107/S1600536810013036
_journal_volume 66
_journal_year 2010
_chemical_formula_iupac 'C13 H18 N2 O2 S1'
_chemical_formula_moiety 'C13 H18 N2 O2 S1'
_chemical_formula_sum 'C13 H18 N2 O2 S'
_chemical_formula_weight 266.4
_chemical_name_systematic
;
1,3-Bis(ethoxymethyl)-1<i>H</i>-benzimidazole-2(3<i>H</i>)-thione
;
_space_group_IT_number 14
_symmetry_cell_setting monoclinic
_symmetry_space_group_name_Hall '-P 2yn'
_symmetry_space_group_name_H-M 'P 1 21/n 1'
_cell_angle_alpha 90
_cell_angle_beta 96.524(3)
_cell_angle_gamma 90
_cell_formula_units_Z 4
_cell_length_a 4.7176(2)
_cell_length_b 16.0664(6)
_cell_length_c 17.5128(6)
_cell_measurement_reflns_used 7933
_cell_measurement_temperature 120
_cell_measurement_theta_max 62.3687
_cell_measurement_theta_min 3.7367
_cell_volume 1318.78(9)
_computing_cell_refinement '<i>CrysAlis RED</i> (Oxford Diffraction, 2009)'
_computing_data_collection '<i>CrysAlis CCD</i> (Oxford Diffraction, 2009)'
_computing_data_reduction '<i>CrysAlis RED</i> (Oxford Diffraction, 2009)'
_computing_molecular_graphics 'DIAMOND (Brandenburg & Putz, 2005)'
_computing_publication_material 'JANA2006 (Pet\<r\'i\<cek <i>et al.</i>,  2006)'
_computing_structure_refinement 'JANA2006 (Pet\<r\'i\<cek <i>et al.</i>,  2006)'
_computing_structure_solution 'SIR2002 (Burla <i>et al.</i>,  2003)'
_diffrn_ambient_temperature 120
_diffrn_detector_area_resol_mean 10.3784
_diffrn_measured_fraction_theta_full 0.98
_diffrn_measured_fraction_theta_max 0.98
_diffrn_measurement_device 'four-cycle diffractometer'
_diffrn_measurement_device_type
;
Oxford diffraction Xcalibur diffractometer with an Atlas (Gemini ultra Cu)
detector
;
_diffrn_measurement_method 'Rotation method data acquisition using \w scans'
_diffrn_radiation_monochromator mirror
_diffrn_radiation_source 'X-ray tube'
_diffrn_radiation_type 'Cu K\a'
_diffrn_radiation_wavelength 1.54184
_diffrn_reflns_av_R_equivalents 0.0348
_diffrn_reflns_av_sigmaI/netI 0.0083
_diffrn_reflns_limit_h_max 5
_diffrn_reflns_limit_h_min -5
_diffrn_reflns_limit_k_max 18
_diffrn_reflns_limit_k_min -17
_diffrn_reflns_limit_l_max 19
_diffrn_reflns_limit_l_min -19
_diffrn_reflns_number 11526
_diffrn_reflns_reduction_process
;
Integration of the CCD images was done by program Crysalis RED
(Oxford diffraction, 2008). The same program was used for indexing of the
crystal shape and absorption correction.
;
_diffrn_reflns_theta_full 62.33
_diffrn_reflns_theta_max 62.33
_diffrn_reflns_theta_min 3.74
_exptl_absorpt_coefficient_mu 2.144
_exptl_absorpt_correction_T_max 1.00000
_exptl_absorpt_correction_T_min 0.23854
_exptl_absorpt_correction_type multi-scan
_exptl_absorpt_process_details
;
(CrysAlisPro; Oxford Diffraction, 2009)
;
_exptl_crystal_colour colorless
_exptl_crystal_density_diffrn 1.3411
_exptl_crystal_density_method 'not measured'
_exptl_crystal_description needle
_exptl_crystal_F_000 568
_exptl_crystal_size_max 0.3566
_exptl_crystal_size_mid 0.0937
_exptl_crystal_size_min 0.0678
_refine_diff_density_max 0.40
_refine_diff_density_min -0.20
_refine_ls_extinction_method none
_refine_ls_goodness_of_fit_ref 2.09
_refine_ls_hydrogen_treatment constr
_refine_ls_number_constraints 72
_refine_ls_number_parameters 163
_refine_ls_number_reflns 2096
_refine_ls_number_restraints 0
_refine_ls_R_factor_all 0.0440
_refine_ls_R_factor_gt 0.0380
_refine_ls_shift/su_max 0.0011
_refine_ls_shift/su_mean 0.0001
_refine_ls_structure_factor_coef Fsqd
_refine_ls_weighting_details 'w = 1/[\s^2^(I)+0.0016I^2^]'
_refine_ls_weighting_scheme sigma
_refine_ls_wR_factor_gt 0.1079
_refine_ls_wR_factor_ref 0.1096
_reflns_number_gt 1718
_reflns_number_total 2096
_reflns_threshold_expression I>3\s(I)
_cod_data_source_file bt5233.cif
_cod_data_source_block I
_cod_original_sg_symbol_H-M 'P 21/n'
_cod_original_formula_sum 'C13 H18 N2 O2 S1'
_cod_database_code 2225772

loop_
_symmetry_equiv_pos_site_id
_symmetry_equiv_pos_as_xyz
1 x,y,z
2 -x+1/2,y+1/2,-z+1/2
3 -x,-y,-z
4 x+1/2,-y+1/2,z+1/2

loop_
_atom_site_type_symbol
_atom_site_label
_atom_site_fract_x
_atom_site_fract_y
_atom_site_fract_z
_atom_site_U_iso_or_equiv
_atom_site_adp_type
_atom_site_calc_flag
_atom_site_refinement_flags
_atom_site_occupancy
_atom_site_disorder_assembly
_atom_site_disorder_group
S S1 0.66272(9) 0.13029(3) 0.10850(3) 0.01931(18) Uani d . 1 . .
O O1 0.2405(3) -0.07593(7) 0.17048(7) 0.0188(4) Uani d . 1 . .
O O2 0.2199(3) 0.33197(7) 0.16433(7) 0.0195(4) Uani d . 1 . .
N N1 0.3657(3) 0.06085(9) 0.21698(8) 0.0149(5) Uani d . 1 . .
N N2 0.3556(3) 0.19758(9) 0.21569(8) 0.0145(5) Uani d . 1 . .
C C1 0.4612(4) 0.12960(10) 0.18039(10) 0.0155(5) Uani d . 1 . .
C C2 0.1990(4) 0.08518(11) 0.27371(10) 0.0146(5) Uani d . 1 . .
C C3 0.1912(4) 0.17210(11) 0.27292(10) 0.0139(5) Uani d . 1 . .
C C4 0.0581(4) 0.03918(11) 0.32458(10) 0.0177(6) Uani d . 1 . .
C C5 -0.0933(4) 0.08446(12) 0.37497(11) 0.0208(6) Uani d . 1 . .
C C6 -0.0995(4) 0.17090(12) 0.37354(11) 0.0206(6) Uani d . 1 . .
C C7 0.0434(4) 0.21684(11) 0.32276(10) 0.0175(6) Uani d . 1 . .
C C8 0.4585(4) -0.02431(11) 0.20549(11) 0.0176(6) Uani d . 1 . .
C C9 0.1567(4) -0.05799(11) 0.09047(10) 0.0184(6) Uani d . 1 . .
C C10 -0.0375(4) -0.12746(11) 0.05950(11) 0.0226(6) Uani d . 1 . .
C C11 0.4382(4) 0.28343(10) 0.20354(11) 0.0175(6) Uani d . 1 . .
C C12 0.1586(4) 0.31173(12) 0.08429(10) 0.0202(6) Uani d . 1 . .
C C13 -0.0308(4) 0.37927(12) 0.04732(12) 0.0271(7) Uani d . 1 . .
H H4 0.063937 -0.020541 0.325288 0.0212 Uiso d . 1 . .
H H5 -0.194831 0.055195 0.411191 0.0249 Uiso d . 1 . .
H H6 -0.206135 0.199806 0.408844 0.0247 Uiso d . 1 . .
H H7 0.039587 0.276581 0.322332 0.021 Uiso d . 1 . .
H H8a 0.615369 -0.023937 0.175068 0.0211 Uiso d . 1 . .
H H8b 0.53383 -0.047767 0.254005 0.0211 Uiso d . 1 . .
H H9a 0.322743 -0.056905 0.063475 0.0221 Uiso d . 1 . .
H H9b 0.054516 -0.006229 0.085929 0.0221 Uiso d . 1 . .
H H10a -0.113617 -0.114992 0.007583 0.0271 Uiso d . 1 . .
H H10b 0.068439 -0.178548 0.060477 0.0271 Uiso d . 1 . .
H H10c -0.191054 -0.133156 0.090688 0.0271 Uiso d . 1 . .
H H11a 0.50122 0.308783 0.252159 0.021 Uiso d . 1 . .
H H11b 0.602547 0.284351 0.17585 0.021 Uiso d . 1 . .
H H12a 0.060143 0.259395 0.079039 0.0242 Uiso d . 1 . .
H H12b 0.333216 0.31009 0.061016 0.0242 Uiso d . 1 . .
H H13a -0.091255 0.364675 -0.005165 0.0325 Uiso d . 1 . .
H H13b -0.194805 0.385461 0.07462 0.0325 Uiso d . 1 . .
H H13c 0.07297 0.430762 0.048906 0.0325 Uiso d . 1 . .

loop_
_atom_site_aniso_label
_atom_site_aniso_U_11
_atom_site_aniso_U_22
_atom_site_aniso_U_33
_atom_site_aniso_U_12
_atom_site_aniso_U_13
_atom_site_aniso_U_23
_atom_site_aniso_type_symbol
S1 0.0197(3) 0.0185(3) 0.0207(3) -0.00013(18) 0.0067(2) -0.00118(18) S
O1 0.0274(7) 0.0112(6) 0.0176(7) -0.0036(5) 0.0012(5) -0.0003(5) O
O2 0.0273(8) 0.0129(7) 0.0181(7) 0.0033(5) 0.0022(6) 0.0001(5) O
N1 0.0165(8) 0.0109(8) 0.0174(8) -0.0002(6) 0.0020(6) -0.0006(6) N
N2 0.0164(8) 0.0103(7) 0.0169(8) 0.0000(6) 0.0025(6) -0.0016(6) N
C1 0.0147(9) 0.0146(10) 0.0164(9) -0.0007(7) -0.0020(7) -0.0016(7) C
C2 0.0136(9) 0.0145(9) 0.0155(9) 0.0008(7) 0.0003(7) -0.0027(7) C
C3 0.0128(9) 0.0140(9) 0.0141(9) -0.0018(7) -0.0013(7) 0.0009(7) C
C4 0.0194(10) 0.0124(10) 0.0205(10) -0.0012(7) -0.0008(8) 0.0005(7) C
C5 0.0210(10) 0.0232(10) 0.0179(10) -0.0055(8) 0.0015(8) 0.0052(8) C
C6 0.0211(10) 0.0212(10) 0.0201(10) 0.0027(8) 0.0051(8) -0.0025(8) C
C7 0.0191(10) 0.0124(10) 0.0205(10) 0.0017(7) -0.0003(8) -0.0009(7) C
C8 0.0203(10) 0.0106(9) 0.0215(10) 0.0029(7) 0.0006(8) -0.0028(7) C
C9 0.0219(10) 0.0148(9) 0.0185(9) 0.0028(7) 0.0029(7) 0.0016(7) C
C10 0.0255(11) 0.0201(11) 0.0216(10) 0.0000(8) 0.0003(8) -0.0013(8) C
C11 0.0220(11) 0.0115(9) 0.0186(10) -0.0033(7) 0.0007(7) 0.0005(7) C
C12 0.0244(11) 0.0182(10) 0.0181(10) -0.0043(8) 0.0026(8) -0.0014(7) C
C13 0.0275(11) 0.0282(12) 0.0246(11) 0.0005(8) -0.0011(9) 0.0036(8) C

loop_
_atom_type_symbol
_atom_type_scat_dispersion_real
_atom_type_scat_dispersion_imag
_atom_type_scat_source
C 0.018 0.009 'International Tables Vol C tables 4.2.6.8 and 6.1.1.1'
H 0.000 0.000 'International Tables Vol C tables 4.2.6.8 and 6.1.1.1'
N 0.031 0.018 'International Tables Vol C tables 4.2.6.8 and 6.1.1.1'
O 0.049 0.032 'International Tables Vol C tables 4.2.6.8 and 6.1.1.1'
S 0.333 0.557 'International Tables Vol C tables 4.2.6.8 and 6.1.1.1'

loop_
_geom_angle_atom_site_label_1
_geom_angle_atom_site_label_2
_geom_angle_atom_site_label_3
_geom_angle_site_symmetry_1
_geom_angle_site_symmetry_2
_geom_angle_site_symmetry_3
_geom_angle
_geom_angle_publ_flag
C8 O1 C9 . . . 114.35(13) no
C11 O2 C12 . . . 113.95(13) no
C1 N1 C2 . . . 110.36(14) no
C1 N1 C8 . . . 124.70(15) no
C2 N1 C8 . . . 124.42(15) no
C1 N2 C3 . . . 110.40(14) no
C1 N2 C11 . . . 124.75(15) no
C3 N2 C11 . . . 124.23(15) no
S1 C1 N1 . . . 127.08(13) no
S1 C1 N2 . . . 127.05(13) no
N1 C1 N2 . . . 105.86(15) no
N1 C2 C3 . . . 106.86(15) no
N1 C2 C4 . . . 131.39(16) no
C3 C2 C4 . . . 121.75(16) no
N2 C3 C2 . . . 106.50(15) no
N2 C3 C7 . . . 131.54(16) no
C2 C3 C7 . . . 121.95(17) no
C2 C4 C5 . . . 116.41(16) no
C2 C4 H4 . . . 121.7924 no
C5 C4 H4 . . . 121.793 no
C4 C5 C6 . . . 121.26(18) no
C4 C5 H5 . . . 119.3691 no
C6 C5 H5 . . . 119.369 no
C5 C6 C7 . . . 122.17(18) no
C5 C6 H6 . . . 118.9156 no
C7 C6 H6 . . . 118.916 no
C3 C7 C6 . . . 116.46(17) no
C3 C7 H7 . . . 121.7704 no
C6 C7 H7 . . . 121.771 no
O1 C8 N1 . . . 113.43(14) no
O1 C8 H8a . . . 109.4721 no
O1 C8 H8b . . . 109.4715 no
N1 C8 H8a . . . 109.4706 no
N1 C8 H8b . . . 109.4708 no
H8a C8 H8b . . . 105.1992 no
O1 C9 C10 . . . 106.89(14) no
O1 C9 H9a . . . 109.4714 no
O1 C9 H9b . . . 109.4714 no
C10 C9 H9a . . . 109.4711 no
C10 C9 H9b . . . 109.4713 no
H9a C9 H9b . . . 111.9358 no
C9 C10 H10a . . . 109.4709 no
C9 C10 H10b . . . 109.4709 no
C9 C10 H10c . . . 109.4713 no
H10a C10 H10b . . . 109.4713 no
H10a C10 H10c . . . 109.4718 no
H10b C10 H10c . . . 109.4711 no
O2 C11 N2 . . . 113.78(14) no
O2 C11 H11a . . . 109.4713 no
O2 C11 H11b . . . 109.4723 no
N2 C11 H11a . . . 109.4702 no
N2 C11 H11b . . . 109.4712 no
H11a C11 H11b . . . 104.7886 no
O2 C12 C13 . . . 107.50(15) no
O2 C12 H12a . . . 109.4709 no
O2 C12 H12b . . . 109.4714 no
C13 C12 H12a . . . 109.4711 no
C13 C12 H12b . . . 109.4711 no
H12a C12 H12b . . . 111.3742 no
C12 C13 H13a . . . 109.4719 no
C12 C13 H13b . . . 109.4712 no
C12 C13 H13c . . . 109.471 no
H13a C13 H13b . . . 109.471 no
H13a C13 H13c . . . 109.4706 no
H13b C13 H13c . . . 109.4717 no

loop_
_geom_bond_atom_site_label_1
_geom_bond_atom_site_label_2
_geom_bond_site_symmetry_1
_geom_bond_site_symmetry_2
_geom_bond_distance
_geom_bond_publ_flag
S1 C1 . . 1.6618(19) .
O1 C8 . . 1.406(2) .
O1 C9 . . 1.441(2) .
O2 C11 . . 1.407(2) .
O2 C12 . . 1.436(2) .
N1 C1 . . 1.378(2) .
N1 C2 . . 1.392(2) .
N1 C8 . . 1.457(2) .
N2 C1 . . 1.376(2) .
N2 C3 . . 1.397(2) .
N2 C11 . . 1.456(2) .
C2 C3 . . 1.397(2) no
C2 C4 . . 1.384(3) no
C3 C7 . . 1.379(3) no
C4 C5 . . 1.401(3) no
C4 H4 . . 0.96 no
C5 C6 . . 1.389(3) no
C5 H5 . . 0.96 no
C6 C7 . . 1.388(3) no
C6 H6 . . 0.96 no
C7 H7 . . 0.96 no
C8 H8a . . 0.96 no
C8 H8b . . 0.96 no
C9 C10 . . 1.505(3) no
C9 H9a . . 0.96 no
C9 H9b . . 0.96 no
C10 H10a . . 0.96 no
C10 H10b . . 0.96 no
C10 H10c . . 0.96 no
C11 H11a . . 0.96 no
C11 H11b . . 0.96 no
C12 C13 . . 1.504(3) no
C12 H12a . . 0.96 no
C12 H12b . . 0.96 no
C13 H13a . . 0.96 no
C13 H13b . . 0.96 no
C13 H13c . . 0.96 no

loop_
_geom_hbond_atom_site_label_D
_geom_hbond_atom_site_label_H
_geom_hbond_atom_site_label_A
_geom_hbond_site_symmetry_D
_geom_hbond_site_symmetry_H
_geom_hbond_site_symmetry_A
_geom_hbond_distance_DH
_geom_hbond_distance_HA
_geom_hbond_distance_DA
_geom_hbond_angle_DHA
_geom_hbond_publ_flag
C4 H4 O2 . . 2_545 0.95 2.57 3.489(2) 158.46 yes
C7 H7 O1 . . 2_555 0.95 2.58 3.480(2) 155.41 yes
C8 H8a S1 . . . 0.95 2.75 3.2180(19) 110.16 no
C11 H11b S1 . . . 0.95 2.77 3.2166(19) 109.21 no
C12 H12a S1 . . 1_455 0.96 2.88 3.7915(19) 158.58 yes

loop_
_cod_related_entry_id
_cod_related_entry_database
_cod_related_entry_code
1 ChemSpider 24744858
